data_7016895
loop_
_publ_author_name
'Yang, En-Cui'
'Liu, Zhong-Yi'
'Wu, Xiao-Yun'
'Chang, Hong'
'Wang, En-Chan'
'Zhao, Xiao-Jun'

_publ_section_title
;
 Co(II), Mn(II) and Cu(II)-directed coordination polymers with mixed
 tetrazolate-dicarboxylate heterobridges exhibiting spin-canted,
 spin-frustrated antiferromagnetism and a slight spin-flop transition.
;
_journal_issue 39
_journal_name_full 'Dalton transactions (Cambridge, England : 2003)'
_journal_page_first 10082
_journal_page_last 10089
_journal_paper_doi 10.1039/c1dt10958h
_journal_volume 40
_journal_year 2011
_chemical_formula_sum 'C9.5 H11 Mn2 N6 O9'
_chemical_formula_weight 463.12
_chemical_name_systematic
;
?
;
_space_group_IT_number 2
_symmetry_cell_setting triclinic
_symmetry_space_group_name_Hall '-P 1'
_symmetry_space_group_name_H-M 'P -1'
_atom_sites_solution_hydrogens geom
_atom_sites_solution_primary direct
_atom_sites_solution_secondary difmap
_audit_creation_method SHELXL-97
_cell_angle_alpha 74.805(2)
_cell_angle_beta 74.955(2)
_cell_angle_gamma 88.679(2)
_cell_formula_units_Z 2
_cell_length_a 6.6921(11)
_cell_length_b 10.1758(16)
_cell_length_c 12.444(2)
_cell_measurement_reflns_used 3781
_cell_measurement_temperature 296(2)
_cell_measurement_theta_max 27.88
_cell_measurement_theta_min 3.16
_cell_volume 788.8(2)
_computing_cell_refinement 'Bruker SMART'
_computing_data_collection 'Bruker SMART'
_computing_data_reduction 'Bruker SAINT'
_computing_molecular_graphics 'Bruker SHELXTL'
_computing_publication_material 'Bruker SHELXTL'
_computing_structure_refinement 'SHELXL-97 (Sheldrick, 1997)'
_computing_structure_solution 'SHELXS-97 (Sheldrick, 1990)'
_diffrn_ambient_temperature 296(2)
_diffrn_measured_fraction_theta_full 0.992
_diffrn_measured_fraction_theta_max 0.992
_diffrn_measurement_device_type 'CCD area detector'
_diffrn_measurement_method 'phi and omega scans'
_diffrn_radiation_monochromator graphite
_diffrn_radiation_source 'fine-focus sealed tube'
_diffrn_radiation_type MoK\a
_diffrn_radiation_wavelength 0.71073
_diffrn_reflns_av_R_equivalents 0.0110
_diffrn_reflns_av_sigmaI/netI 0.0193
_diffrn_reflns_limit_h_max 7
_diffrn_reflns_limit_h_min -7
_diffrn_reflns_limit_k_max 12
_diffrn_reflns_limit_k_min -7
_diffrn_reflns_limit_l_max 14
_diffrn_reflns_limit_l_min -12
_diffrn_reflns_number 4041
_diffrn_reflns_theta_full 25.01
_diffrn_reflns_theta_max 25.01
_diffrn_reflns_theta_min 1.76
_exptl_absorpt_coefficient_mu 1.665
_exptl_absorpt_correction_T_max 0.7319
_exptl_absorpt_correction_T_min 0.7109
_exptl_absorpt_correction_type multi-scan
_exptl_absorpt_process_details sadabs
_exptl_crystal_colour yellow
_exptl_crystal_density_diffrn 1.950
_exptl_crystal_density_meas ?
_exptl_crystal_density_method 'not measured'
_exptl_crystal_description block
_exptl_crystal_F_000 464
_exptl_crystal_size_max 0.22
_exptl_crystal_size_mid 0.21
_exptl_crystal_size_min 0.20
_refine_diff_density_max 0.480
_refine_diff_density_min -0.335
_refine_diff_density_rms 0.065
_refine_ls_extinction_method none
_refine_ls_goodness_of_fit_ref 1.066
_refine_ls_hydrogen_treatment constr
_refine_ls_matrix_type full
_refine_ls_number_parameters 262
_refine_ls_number_reflns 2756
_refine_ls_number_restraints 15
_refine_ls_restrained_S_all 1.068
_refine_ls_R_factor_all 0.0302
_refine_ls_R_factor_gt 0.0284
_refine_ls_shift/su_max 0.001
_refine_ls_shift/su_mean 0.000
_refine_ls_structure_factor_coef Fsqd
_refine_ls_weighting_details 'calc w=1/[\s^2^(Fo^2^)+(0.0409P)^2^+0.9256P] where P=(Fo^2^+2Fc^2^)/3'
_refine_ls_weighting_scheme calc
_refine_ls_wR_factor_gt 0.0794
_refine_ls_wR_factor_ref 0.0810
_reflns_number_gt 2588
_reflns_number_total 2756
_reflns_threshold_expression >2sigma(I)
_cod_data_source_file c1dt10958h.txt
_cod_data_source_block 91106a
_cod_depositor_comments
;
The following automatic conversions were performed:

'_symmetry_cell_setting' value 'Triclinic' changed to 'triclinic'
according to /home/saulius/struct/CIF-dictionaries/cif_core.dic
dictionary named 'cif_core.dic' version 2.4.1 from 2010-06-29.

Automatic conversion script
Id: cif_fix_values 1715 2011-07-08 13:25:40Z adriana 

The following automatic conversions were performed:

'_exptl_crystal_density_meas' value 'none' was changed to '?' - the
value is perceived as not measured.

Automatic conversion script
Id: cif_fix_values 3008 2015-01-20 13:52:24Z robertas 
;
_cod_original_cell_volume 788.9(2)
_cod_original_sg_symbol_H-M P-1
_cod_original_formula_sum 'C9.50 H11 Mn2 N6 O9'
_cod_database_code 7016895

loop_
_symmetry_equiv_pos_as_xyz
'x, y, z'
'-x, -y, -z'

loop_
_atom_site_label
_atom_site_type_symbol
_atom_site_fract_x
_atom_site_fract_y
_atom_site_fract_z
_atom_site_U_iso_or_equiv
_atom_site_adp_type
_atom_site_occupancy
_atom_site_symmetry_multiplicity
_atom_site_calc_flag
_atom_site_refinement_flags
_atom_site_disorder_assembly
_atom_site_disorder_group
Mn1 Mn 0.27982(6) 0.41612(4) 0.54051(3) 0.02394(13) Uani 1 1 d D . .
Mn2 Mn 0.65744(5) 0.44085(4) 0.25617(3) 0.02123(12) Uani 1 1 d . . .
O1 O 0.6592(3) 0.7035(2) 0.29991(17) 0.0443(5) Uani 1 1 d . . .
O2 O 0.6936(3) 0.63994(19) 0.13913(18) 0.0379(5) Uani 1 1 d . . .
O3 O 0.6670(4) 1.2056(2) 0.2737(2) 0.0581(7) Uani 1 1 d . . .
O4 O 0.7165(4) 1.3502(2) 0.1066(2) 0.0498(6) Uani 1 1 d . . .
O5 O 0.8118(5) 1.1909(3) -0.2362(2) 0.0640(7) Uani 1 1 d . . .
O6 O 0.8472(5) 0.9799(3) -0.2287(2) 0.0673(8) Uani 1 1 d . . .
O7 O 0.5832(3) 0.40304(17) 0.43907(14) 0.0237(4) Uani 1 1 d . . .
H7' H 0.6469 0.3205 0.4736 0.028 Uiso 1 1 calc R . .
O8 O 0.1364(6) 0.2275(3) 0.5405(2) 0.0859(10) Uani 1 1 d . . .
H8A H 0.2081 0.2028 0.4826 0.129 Uiso 1 1 d RD . .
H8B H 0.0094 0.2413 0.5437 0.129 Uiso 1 1 d RD . .
N1 N 0.9919(3) 0.4700(2) 0.26316(18) 0.0272(5) Uani 1 1 d . . .
N2 N 1.0088(3) 0.5045(2) 0.35817(18) 0.0270(5) Uani 1 1 d . . .
N3 N 1.1980(3) 0.4927(2) 0.36635(18) 0.0268(5) Uani 1 1 d . . .
N4 N 1.3140(3) 0.4514(2) 0.27635(18) 0.0261(5) Uani 1 1 d . . .
N5 N 1.2365(4) 0.3942(3) 0.1173(2) 0.0383(6) Uani 1 1 d . . .
H5" H 1.1612 0.4180 0.0655 0.046 Uiso 1 1 d R . .
H5' H 1.3738 0.4062 0.0846 0.046 Uiso 1 1 d R . .
N6 N 0.8124(4) 1.0723(3) -0.1826(2) 0.0377(6) Uani 1 1 d . . .
C1 C 1.1833(4) 0.4392(3) 0.2143(2) 0.0247(5) Uani 1 1 d . . .
C2 C 0.7072(4) 0.8753(2) 0.1242(2) 0.0244(5) Uani 1 1 d . . .
C3 C 0.6905(4) 0.9802(3) 0.1774(2) 0.0296(6) Uani 1 1 d . . .
H3 H 0.6641 0.9601 0.2573 0.036 Uiso 1 1 calc R . .
C4 C 0.7130(4) 1.1158(3) 0.1121(2) 0.0296(6) Uani 1 1 d . . .
C5 C 0.7513(4) 1.1460(3) -0.0060(2) 0.0300(6) Uani 1 1 d . . .
H5 H 0.7648 1.2361 -0.0504 0.036 Uiso 1 1 calc R . .
C6 C 0.7692(4) 1.0403(3) -0.0568(2) 0.0260(5) Uani 1 1 d . . .
C7 C 0.7482(4) 0.9051(3) 0.0050(2) 0.0248(5) Uani 1 1 d . . .
H7 H 0.7613 0.8359 -0.0321 0.030 Uiso 1 1 calc R . .
C8 C 0.6849(4) 0.7281(3) 0.1933(2) 0.0297(6) Uani 1 1 d . . .
C9 C 0.6990(4) 1.2314(3) 0.1673(3) 0.0374(7) Uani 1 1 d . . .
O9 O 0.848(3) 0.1522(16) 0.4553(13) 0.083(5) Uani 0.25 1 d P A 1
O9' O 0.776(2) 0.1707(14) 0.5280(15) 0.085(5) Uani 0.25 1 d P B 2
C10 C 0.272(2) 0.0852(13) 0.4058(11) 0.110(4) Uani 0.50 1 d PDU . .
O10 O 0.425(2) 0.0347(16) 0.4802(15) 0.211(6) Uani 0.50 1 d PDU . .

loop_
_atom_site_aniso_label
_atom_site_aniso_U_11
_atom_site_aniso_U_22
_atom_site_aniso_U_33
_atom_site_aniso_U_23
_atom_site_aniso_U_13
_atom_site_aniso_U_12
Mn1 0.0223(2) 0.0302(2) 0.0216(2) -0.01153(16) -0.00486(15) -0.00010(15)
Mn2 0.0213(2) 0.0229(2) 0.0219(2) -0.01007(15) -0.00579(15) 0.00187(14)
O1 0.0514(13) 0.0450(12) 0.0294(11) 0.0006(9) -0.0098(9) 0.0119(10)
O2 0.0475(12) 0.0224(9) 0.0445(12) -0.0077(9) -0.0145(10) 0.0009(8)
O3 0.091(2) 0.0458(13) 0.0488(15) -0.0303(11) -0.0212(13) 0.0121(13)
O4 0.0681(16) 0.0279(11) 0.0585(14) -0.0235(10) -0.0135(12) 0.0054(10)
O5 0.093(2) 0.0467(15) 0.0359(13) 0.0075(11) -0.0065(13) 0.0012(13)
O6 0.114(2) 0.0577(16) 0.0316(13) -0.0219(11) -0.0119(13) 0.0060(15)
O7 0.0235(9) 0.0248(9) 0.0236(9) -0.0094(7) -0.0050(7) 0.0032(7)
O8 0.129(3) 0.0675(18) 0.0586(18) -0.0115(14) -0.0206(18) -0.0517(19)
N1 0.0238(11) 0.0377(12) 0.0253(11) -0.0151(9) -0.0087(9) 0.0041(9)
N2 0.0217(11) 0.0386(12) 0.0255(11) -0.0151(9) -0.0080(9) 0.0035(9)
N3 0.0218(11) 0.0378(12) 0.0247(11) -0.0144(9) -0.0068(9) 0.0034(9)
N4 0.0208(10) 0.0363(12) 0.0239(11) -0.0126(9) -0.0060(8) 0.0029(9)
N5 0.0373(13) 0.0562(16) 0.0293(13) -0.0228(11) -0.0118(10) 0.0102(11)
N6 0.0360(13) 0.0436(15) 0.0297(13) -0.0052(11) -0.0064(10) -0.0011(11)
C1 0.0264(13) 0.0268(13) 0.0212(12) -0.0076(10) -0.0058(10) 0.0018(10)
C2 0.0231(12) 0.0233(12) 0.0274(13) -0.0073(10) -0.0074(10) 0.0024(9)
C3 0.0294(14) 0.0348(14) 0.0282(14) -0.0143(11) -0.0081(11) 0.0063(11)
C4 0.0280(13) 0.0271(13) 0.0400(15) -0.0183(12) -0.0104(11) 0.0050(10)
C5 0.0280(14) 0.0225(13) 0.0396(15) -0.0079(11) -0.0094(11) 0.0018(10)
C6 0.0232(12) 0.0293(13) 0.0256(13) -0.0080(10) -0.0056(10) 0.0008(10)
C7 0.0239(12) 0.0254(13) 0.0293(13) -0.0134(10) -0.0080(10) 0.0024(10)
C8 0.0241(13) 0.0292(14) 0.0334(15) -0.0045(11) -0.0071(11) 0.0036(10)
C9 0.0321(15) 0.0417(17) 0.0484(18) -0.0269(14) -0.0134(13) 0.0081(12)
O9 0.124(13) 0.079(9) 0.068(9) -0.004(8) -0.079(10) -0.011(8)
O9' 0.096(11) 0.064(8) 0.103(12) 0.019(8) -0.079(10) 0.000(7)
C10 0.121(8) 0.107(7) 0.108(7) -0.046(6) -0.026(6) -0.015(6)
O10 0.227(11) 0.188(10) 0.220(10) -0.067(8) -0.049(8) 0.023(8)

loop_
_atom_type_symbol
_atom_type_description
_atom_type_scat_dispersion_real
_atom_type_scat_dispersion_imag
_atom_type_scat_source
C C 0.0033 0.0016 'International Tables Vol C Tables 4.2.6.8 and 6.1.1.4'
H H 0.0000 0.0000 'International Tables Vol C Tables 4.2.6.8 and 6.1.1.4'
N N 0.0061 0.0033 'International Tables Vol C Tables 4.2.6.8 and 6.1.1.4'
O O 0.0106 0.0060 'International Tables Vol C Tables 4.2.6.8 and 6.1.1.4'
Mn Mn 0.3368 0.7283 'International Tables Vol C Tables 4.2.6.8 and 6.1.1.4'

loop_
_geom_angle_atom_site_label_1
_geom_angle_atom_site_label_2
_geom_angle_atom_site_label_3
_geom_angle
_geom_angle_site_symmetry_1
_geom_angle_site_symmetry_3
O7 Mn1 O8 100.44(11) . .
O7 Mn1 O1 94.08(7) . 2_666
O8 Mn1 O1 84.40(11) . 2_666
O7 Mn1 O7 82.59(7) . 2_666
O8 Mn1 O7 173.72(9) . 2_666
O1 Mn1 O7 89.92(8) 2_666 2_666
O7 Mn1 N2 162.55(8) . 2_666
O8 Mn1 N2 96.74(12) . 2_666
O1 Mn1 N2 90.59(8) 2_666 2_666
O7 Mn1 N2 80.62(7) 2_666 2_666
O7 Mn1 N3 85.14(7) . 1_455
O8 Mn1 N3 82.31(10) . 1_455
O1 Mn1 N3 166.31(8) 2_666 1_455
O7 Mn1 N3 103.51(7) 2_666 1_455
N2 Mn1 N3 94.20(8) 2_666 1_455
O7 Mn1 Mn1 41.99(5) . 2_666
O8 Mn1 Mn1 142.14(11) . 2_666
O1 Mn1 Mn1 92.63(6) 2_666 2_666
O7 Mn1 Mn1 40.60(4) 2_666 2_666
N2 Mn1 Mn1 121.07(6) 2_666 2_666
N3 Mn1 Mn1 95.86(5) 1_455 2_666
O7 Mn2 O2 124.08(7) . .
O7 Mn2 O4 146.46(8) . 1_545
O2 Mn2 O4 89.43(8) . 1_545
O7 Mn2 N4 85.94(7) . 1_455
O2 Mn2 N4 88.02(8) . 1_455
O4 Mn2 N4 94.59(8) 1_545 1_455
O7 Mn2 N1 84.96(7) . .
O2 Mn2 N1 87.51(8) . .
O4 Mn2 N1 99.40(8) 1_545 .
N4 Mn2 N1 165.27(8) 1_455 .
O7 Mn2 O3 90.32(8) . 1_545
O2 Mn2 O3 145.60(8) . 1_545
O4 Mn2 O3 56.20(8) 1_545 1_545
N4 Mn2 O3 95.43(9) 1_455 1_545
N1 Mn2 O3 96.19(9) . 1_545
O7 Mn2 C9 118.48(9) . 1_545
O2 Mn2 C9 117.43(9) . 1_545
O4 Mn2 C9 28.00(9) 1_545 1_545
N4 Mn2 C9 95.11(8) 1_455 1_545
N1 Mn2 C9 99.41(8) . 1_545
O3 Mn2 C9 28.22(9) 1_545 1_545
C8 O1 Mn1 150.74(19) . 2_666
C8 O2 Mn2 109.76(18) . .
C9 O3 Mn2 88.44(19) . 1_565
C9 O4 Mn2 94.07(19) . 1_565
Mn1 O7 Mn2 122.71(8) . .
Mn1 O7 Mn1 97.41(7) . 2_666
Mn2 O7 Mn1 102.04(7) . 2_666
Mn1 O7 H7' 111.0 . .
Mn2 O7 H7' 111.0 . .
Mn1 O7 H7' 111.0 2_666 .
Mn1 O8 H8A 107.4 . .
Mn1 O8 H8B 107.4 . .
H8A O8 H8B 117.2 . .
C1 N1 N2 104.5(2) . .
C1 N1 Mn2 139.68(17) . .
N2 N1 Mn2 114.21(15) . .
N3 N2 N1 109.88(19) . .
N3 N2 Mn1 133.79(16) . 2_666
N1 N2 Mn1 116.14(15) . 2_666
N2 N3 N4 109.47(19) . .
N2 N3 Mn1 122.85(16) . 1_655
N4 N3 Mn1 117.34(15) . 1_655
C1 N4 N3 104.95(19) . .
C1 N4 Mn2 136.57(17) . 1_655
N3 N4 Mn2 118.12(15) . 1_655
C1 N5 H5" 119.0 . .
C1 N5 H5' 111.0 . .
H5" N5 H5' 112.9 . .
O6 N6 O5 123.0(3) . .
O6 N6 C6 118.7(2) . .
O5 N6 C6 118.3(3) . .
N4 C1 N1 111.2(2) . .
N4 C1 N5 124.2(2) . .
N1 C1 N5 124.6(2) . .
C3 C2 C7 119.8(2) . .
C3 C2 C8 121.2(2) . .
C7 C2 C8 119.0(2) . .
C2 C3 C4 120.4(3) . .
C2 C3 H3 119.8 . .
C4 C3 H3 119.8 . .
C5 C4 C3 120.0(2) . .
C5 C4 C9 118.4(3) . .
C3 C4 C9 121.6(3) . .
C6 C5 C4 118.4(2) . .
C6 C5 H5 120.8 . .
C4 C5 H5 120.8 . .
C5 C6 C7 123.1(2) . .
C5 C6 N6 118.5(2) . .
C7 C6 N6 118.4(2) . .
C6 C7 C2 118.2(2) . .
C6 C7 H7 120.9 . .
C2 C7 H7 120.9 . .
O2 C8 O1 125.0(3) . .
O2 C8 C2 117.1(2) . .
O1 C8 C2 117.9(2) . .
O4 C9 O3 121.3(3) . .
O4 C9 C4 119.6(3) . .
O3 C9 C4 119.1(3) . .
O4 C9 Mn2 57.94(15) . 1_565
O3 C9 Mn2 63.35(16) . 1_565
C4 C9 Mn2 176.2(2) . 1_565
O10 O10 C10 161(2) 2_656 .

loop_
_geom_bond_atom_site_label_1
_geom_bond_atom_site_label_2
_geom_bond_distance
_geom_bond_site_symmetry_2
Mn1 O7 2.1164(17) .
Mn1 O8 2.165(2) .
Mn1 O1 2.173(2) 2_666
Mn1 O7 2.1759(17) 2_666
Mn1 N2 2.274(2) 2_666
Mn1 N3 2.306(2) 1_455
Mn1 Mn1 3.2253(9) 2_666
Mn2 O7 2.1303(17) .
Mn2 O2 2.139(2) .
Mn2 O4 2.230(2) 1_545
Mn2 N4 2.249(2) 1_455
Mn2 N1 2.291(2) .
Mn2 O3 2.347(2) 1_545
Mn2 C9 2.625(3) 1_545
O1 C8 1.249(3) .
O1 Mn1 2.173(2) 2_666
O2 C8 1.248(3) .
O3 C9 1.242(4) .
O3 Mn2 2.347(2) 1_565
O4 C9 1.235(4) .
O4 Mn2 2.230(2) 1_565
O5 N6 1.217(3) .
O6 N6 1.213(4) .
O7 Mn1 2.1759(17) 2_666
O7 H7' 0.9800 .
O8 H8A 0.8499 .
O8 H8B 0.8506 .
N1 C1 1.336(3) .
N1 N2 1.350(3) .
N2 N3 1.296(3) .
N2 Mn1 2.274(2) 2_666
N3 N4 1.347(3) .
N3 Mn1 2.306(2) 1_655
N4 C1 1.336(3) .
N4 Mn2 2.249(2) 1_655
N5 C1 1.361(3) .
N5 H5" 0.8999 .
N5 H5' 0.8999 .
N6 C6 1.464(3) .
C2 C3 1.385(4) .
C2 C7 1.386(4) .
C2 C8 1.509(4) .
C3 C4 1.395(4) .
C3 H3 0.9300 .
C4 C5 1.375(4) .
C4 C9 1.500(4) .
C5 C6 1.373(4) .
C5 H5 0.9300 .
C6 C7 1.379(4) .
C7 H7 0.9300 .
C9 Mn2 2.625(3) 1_565
C10 O10 1.547(9) .
O10 O10 1.33(2) 2_656

loop_
_geom_torsion_atom_site_label_1
_geom_torsion_atom_site_label_2
_geom_torsion_atom_site_label_3
_geom_torsion_atom_site_label_4
_geom_torsion
_geom_torsion_site_symmetry_1
_geom_torsion_site_symmetry_4
O7 Mn2 O2 C8 6.5(2) . .
O4 Mn2 O2 C8 -175.18(19) 1_545 .
N4 Mn2 O2 C8 90.21(18) 1_455 .
N1 Mn2 O2 C8 -75.74(18) . .
O3 Mn2 O2 C8 -173.06(18) 1_545 .
C9 Mn2 O2 C8 -175.05(17) 1_545 .
O8 Mn1 O7 Mn2 76.08(12) . .
O1 Mn1 O7 Mn2 161.12(10) 2_666 .
O7 Mn1 O7 Mn2 -109.49(11) 2_666 .
N2 Mn1 O7 Mn2 -93.7(2) 2_666 .
N3 Mn1 O7 Mn2 -5.17(10) 1_455 .
Mn1 Mn1 O7 Mn2 -109.49(11) 2_666 .
O8 Mn1 O7 Mn1 -174.43(10) . 2_666
O1 Mn1 O7 Mn1 -89.39(8) 2_666 2_666
O7 Mn1 O7 Mn1 0.0 2_666 2_666
N2 Mn1 O7 Mn1 15.8(3) 2_666 2_666
N3 Mn1 O7 Mn1 104.32(8) 1_455 2_666
O2 Mn2 O7 Mn1 77.49(12) . .
O4 Mn2 O7 Mn1 -99.54(15) 1_545 .
N4 Mn2 O7 Mn1 -7.36(10) 1_455 .
N1 Mn2 O7 Mn1 161.04(10) . .
O3 Mn2 O7 Mn1 -102.78(11) 1_545 .
C9 Mn2 O7 Mn1 -100.98(11) 1_545 .
O2 Mn2 O7 Mn1 -29.60(11) . 2_666
O4 Mn2 O7 Mn1 153.37(12) 1_545 2_666
N4 Mn2 O7 Mn1 -114.44(8) 1_455 2_666
N1 Mn2 O7 Mn1 53.95(8) . 2_666
O3 Mn2 O7 Mn1 150.14(9) 1_545 2_666
C9 Mn2 O7 Mn1 151.94(8) 1_545 2_666
O7 Mn2 N1 C1 139.2(3) . .
O2 Mn2 N1 C1 -96.3(3) . .
O4 Mn2 N1 C1 -7.3(3) 1_545 .
N4 Mn2 N1 C1 -168.7(3) 1_455 .
O3 Mn2 N1 C1 49.4(3) 1_545 .
C9 Mn2 N1 C1 21.1(3) 1_545 .
O7 Mn2 N1 N2 -23.53(17) . .
O2 Mn2 N1 N2 101.00(18) . .
O4 Mn2 N1 N2 -169.99(17) 1_545 .
N4 Mn2 N1 N2 28.5(4) 1_455 .
O3 Mn2 N1 N2 -113.30(18) 1_545 .
C9 Mn2 N1 N2 -141.60(18) 1_545 .
C1 N1 N2 N3 -1.0(3) . .
Mn2 N1 N2 N3 167.53(16) . .
C1 N1 N2 Mn1 174.55(16) . 2_666
Mn2 N1 N2 Mn1 -16.9(2) . 2_666
N1 N2 N3 N4 0.7(3) . .
Mn1 N2 N3 N4 -173.78(18) 2_666 .
N1 N2 N3 Mn1 -143.20(17) . 1_655
Mn1 N2 N3 Mn1 42.3(3) 2_666 1_655
N2 N3 N4 C1 -0.1(3) . .
Mn1 N3 N4 C1 146.05(16) 1_655 .
N2 N3 N4 Mn2 174.16(16) . 1_655
Mn1 N3 N4 Mn2 -39.7(2) 1_655 1_655
N3 N4 C1 N1 -0.6(3) . .
Mn2 N4 C1 N1 -173.19(18) 1_655 .
N3 N4 C1 N5 -177.4(2) . .
Mn2 N4 C1 N5 10.0(4) 1_655 .
N2 N1 C1 N4 1.0(3) . .
Mn2 N1 C1 N4 -162.8(2) . .
N2 N1 C1 N5 177.8(2) . .
Mn2 N1 C1 N5 14.0(4) . .
C7 C2 C3 C4 0.5(4) . .
C8 C2 C3 C4 179.5(2) . .
C2 C3 C4 C5 0.2(4) . .
C2 C3 C4 C9 -179.0(2) . .
C3 C4 C5 C6 -0.8(4) . .
C9 C4 C5 C6 178.4(2) . .
C4 C5 C6 C7 0.7(4) . .
C4 C5 C6 N6 -179.3(2) . .
O6 N6 C6 C5 173.3(3) . .
O5 N6 C6 C5 -6.7(4) . .
O6 N6 C6 C7 -6.7(4) . .
O5 N6 C6 C7 173.3(3) . .
C5 C6 C7 C2 0.0(4) . .
N6 C6 C7 C2 -180.0(2) . .
C3 C2 C7 C6 -0.6(4) . .
C8 C2 C7 C6 -179.7(2) . .
Mn2 O2 C8 O1 0.1(3) . .
Mn2 O2 C8 C2 -179.89(17) . .
Mn1 O1 C8 O2 40.1(6) 2_666 .
Mn1 O1 C8 C2 -140.0(3) 2_666 .
C3 C2 C8 O2 177.1(2) . .
C7 C2 C8 O2 -3.9(4) . .
C3 C2 C8 O1 -2.8(4) . .
C7 C2 C8 O1 176.2(2) . .
Mn2 O4 C9 O3 -2.2(3) 1_565 .
Mn2 O4 C9 C4 176.7(2) 1_565 .
Mn2 O3 C9 O4 2.1(3) 1_565 .
Mn2 O3 C9 C4 -176.8(2) 1_565 .
C5 C4 C9 O4 1.9(4) . .
C3 C4 C9 O4 -178.8(3) . .
C5 C4 C9 O3 -179.1(3) . .
C3 C4 C9 O3 0.1(4) . .
C5 C4 C9 Mn2 50(4) . 1_565
C3 C4 C9 Mn2 -130(3) . 1_565
